data_4124937
loop_
_publ_author_name
'Conley, Matthew P.'
'Lapadula, Giuseppe'
'Sanders, Kevin'
'Gajan, David'
'Lesage, Anne'
'Del Rosal, Iker'
'Maron, Laurent'
'Lukens, Wayne W.'
'Cop\'eret, Christophe'
'Andersen, Richard A.'

_publ_section_title
;
 The Nature of Secondary Interactions at Electrophilic Metal Sites of
 Molecular and Silica-Supported Organolutetium Complexes from Solid-State
 NMR Spectroscopy.
;
_journal_issue 11
_journal_name_full 'Journal of the American Chemical Society'
_journal_page_first 3831
_journal_page_last 3843
_journal_paper_doi 10.1021/jacs.6b00071
_journal_volume 138
_journal_year 2016
_chemical_formula_moiety 'C28 H59 Lu O Si4'
_chemical_formula_sum 'C28 H59 Lu O Si4'
_chemical_formula_weight 699.08
_space_group_crystal_system triclinic
_space_group_IT_number 2
_space_group_name_Hall '-P 1'
_space_group_name_H-M_alt 'P -1'
_symmetry_space_group_name_Hall '-P 1'
_symmetry_space_group_name_H-M 'P -1'
_atom_sites_solution_hydrogens geom
_atom_sites_solution_primary direct
_audit_creation_date 2015-03-26
_audit_creation_method
;
Olex2 1.2
(compiled 2015.01.26 svn.r3150 for OlexSys, GUI svn.r4998)
;
_cell_angle_alpha 89.663(4)
_cell_angle_beta 89.314(3)
_cell_angle_gamma 89.923(3)
_cell_formula_units_Z 4
_cell_length_a 12.8020(15)
_cell_length_b 13.5388(15)
_cell_length_c 20.551(2)
_cell_measurement_reflns_used 9437
_cell_measurement_temperature 100
_cell_measurement_theta_max 34.060
_cell_measurement_theta_min 2.391
_cell_volume 3561.7(7)
_computing_cell_refinement 'SAINT v8.34A (Bruker, 2013)'
_computing_data_collection 'Bruker APEX2'
_computing_data_reduction 'SAINT v8.34A (Bruker, 2013)'
_computing_molecular_graphics 'Olex2 (Dolomanov et al., 2009)'
_computing_publication_material 'Olex2 (Dolomanov et al., 2009)'
_computing_structure_refinement 'ShelXL (Sheldrick, 2008)'
_computing_structure_solution 'ShelXS (Sheldrick, 2008)'
_diffrn_ambient_temperature 100.
_diffrn_detector 'Bruker APEX2 area detector'
_diffrn_detector_area_resol_mean 8.33
_diffrn_detector_type 'CCD area detector'
_diffrn_measured_fraction_theta_full 0.952
_diffrn_measured_fraction_theta_max 0.953
_diffrn_measurement_device 'three-circle diffractometer'
_diffrn_measurement_device_type 'Bruker SMART Apex2'
_diffrn_measurement_method '\f and \w scans'
_diffrn_radiation_monochromator 'mirror optics'
_diffrn_radiation_probe x-ray
_diffrn_radiation_type MoK\a
_diffrn_radiation_wavelength 0.71073
_diffrn_reflns_av_R_equivalents 0.0385
_diffrn_reflns_av_unetI/netI 0.0416
_diffrn_reflns_Laue_measured_fraction_full 0.952
_diffrn_reflns_Laue_measured_fraction_max 0.953
_diffrn_reflns_limit_h_max 16
_diffrn_reflns_limit_h_min -16
_diffrn_reflns_limit_k_max 14
_diffrn_reflns_limit_k_min -16
_diffrn_reflns_limit_l_max 25
_diffrn_reflns_limit_l_min -25
_diffrn_reflns_number 43732
_diffrn_reflns_point_group_measured_fraction_full 0.952
_diffrn_reflns_point_group_measured_fraction_max 0.953
_diffrn_reflns_theta_full 25.242
_diffrn_reflns_theta_max 26.372
_diffrn_reflns_theta_min 2.191
_diffrn_source 'microfocus sealed X-ray tube'
_diffrn_source_type 'Incoatec I\ms'
_diffrn_standards_number 0
_exptl_absorpt_coefficient_mu 2.924
_exptl_absorpt_correction_T_max 0.7468
_exptl_absorpt_correction_T_min 0.5514
_exptl_absorpt_correction_type multi-scan
_exptl_absorpt_process_details
;
SADABS-2014/4 (Bruker,2014/4) was used for absorption correction.
wR2(int) was 0.0873 before and 0.0689 after correction.
The Ratio of minimum to maximum transmission is 0.7384.
The \l/2 correction factor is 0.00150.
;
_exptl_crystal_colour 'clear light white'
_exptl_crystal_colour_lustre clear
_exptl_crystal_colour_modifier light
_exptl_crystal_colour_primary white
_exptl_crystal_density_diffrn 1.304
_exptl_crystal_description block
_exptl_crystal_F_000 1448
_exptl_crystal_size_max 0.11
_exptl_crystal_size_mid 0.11
_exptl_crystal_size_min 0.1
_refine_diff_density_max 2.476
_refine_diff_density_min -2.784
_refine_diff_density_rms 0.221
_refine_ls_extinction_coef 0.00017(8)
_refine_ls_extinction_expression Fc^*^=kFc[1+0.001xFc^2^\l^3^/sin(2\q)]^-1/4^
_refine_ls_extinction_method SHELXL
_refine_ls_goodness_of_fit_ref 1.198
_refine_ls_hydrogen_treatment constr
_refine_ls_matrix_type full
_refine_ls_number_parameters 642
_refine_ls_number_reflns 13877
_refine_ls_number_restraints 17
_refine_ls_restrained_S_all 1.198
_refine_ls_R_factor_all 0.1059
_refine_ls_R_factor_gt 0.0801
_refine_ls_shift/su_max 0.001
_refine_ls_shift/su_mean 0.000
_refine_ls_structure_factor_coef Fsqd
_refine_ls_weighting_details 'w=1/[\s^2^(Fo^2^)+98.2542P] where P=(Fo^2^+2Fc^2^)/3'
_refine_ls_weighting_scheme calc
_refine_ls_wR_factor_gt 0.1761
_refine_ls_wR_factor_ref 0.1925
_reflns_Friedel_coverage 0.000
_reflns_number_gt 10400
_reflns_number_total 13877
_reflns_threshold_expression 'I > 2\s(I)'
_cod_data_source_file ja6b00071_si_002.cif
_cod_data_source_block micha_p_1
_cod_depositor_comments 'Adding full bibliography for 4124937--4124939.cif.'
_cod_original_cell_volume 3561.6(7)
_cod_database_code 4124937
_shelxl_version_number 2014-3
_shelx_space_group_comment
;
The symmetry employed for this shelxl refinement is uniquely defined
by the following loop, which should always be used as a source of
symmetry information in preference to the above space-group names.
They are only intended as comments.
;
_olex2_refinement_description
;
1. Fixed Uiso
 At 1.2 times of:
  All C(H) groups
 At 1.5 times of:
  All C(H,H,H) groups
2. Restrained distances
 C23A-C21A
 1.45 with sigma of 0.02
 C6BB-Si11
 1.7 with sigma of 0.02
 Si2B-C2BB \\sim Si2B-C4BA \\sim Si2B-C3BB
 with sigma of 0.001
 C2BB-C4BA \\sim C2BB-C3BB \\sim C4BA-C3BB
 with sigma of 0.001
 C5BB-C6BB \\sim C5BB-C7BB \\sim C6BB-C7BB
 with sigma of 0.001
 C1BA-C5BB \\sim C1BA-C6BB \\sim C1BA-C7BB
 with sigma of 0.001
 Si1B-C5BB \\sim Si1B-C6BB \\sim Si1B-C7BB
 with sigma of 0.001
3. Uiso/Uaniso restraints and constraints
Uanis(C1BB) = Uanis(C1BA)
Uanis(C7A) = Uanis(C6A) = Uanis(C5A)
Uanis(Si2B) = Uanis(Si22)
Uanis(Si1B) = Uanis(Si11)
Uanis(C4BB) = Uanis(C9B) = Uanis(C2BA)
Uanis(C2BB) = Uanis(C3BB) = Uanis(C4BA)
Uanis(C3B) = Uanis(C3BB) = Uanis(C4BA) = Uanis(C4BB) = Uanis(C2BA) = Uanis(C2BB)
Uanis(C7B) = Uanis(C7BB) = Uanis(C6B) = Uanis(C5B) = Uanis(C5BB) = Uanis(C6BB)
Uanis(C7BB) = Uanis(C7B) = Uanis(C5BB) = Uanis(C5B) = Uanis(C6BB) = Uanis(C6B)
Uanis(C3B) = Uanis(C3BB) = Uanis(C4BA) = Uanis(C4BB) = Uanis(C2BA) = Uanis(C2BB)
4. Others
 Sof(C1BA)=Sof(H1BA)=Sof(C2BB)=Sof(H2BD)=Sof(H2BE)=Sof(H2BF)=Sof(C4BA)=
 Sof(H4BA)=Sof(H4BB)=Sof(H4BC)=Sof(Si22)=Sof(Si11)=Sof(C5BB)=Sof(H5BD)=
 Sof(H5BE)=Sof(H5BF)=Sof(C6BB)=Sof(H6BD)=Sof(H6BE)=Sof(H6BF)=Sof(C7BB)=
 Sof(H7BD)=Sof(H7BE)=Sof(H7BF)=Sof(C3BB)=Sof(H3BD)=Sof(H3BE)=Sof(H3BF)=1-FVAR(1)
 Sof(Si1B)=Sof(Si2B)=Sof(C2BA)=Sof(H2BA)=Sof(H2BB)=Sof(H2BC)=Sof(C3B)=
 Sof(H3BA)=Sof(H3BB)=Sof(H3BC)=Sof(C5B)=Sof(H5BA)=Sof(H5BB)=Sof(H5BC)=Sof(C6B)=
 Sof(H6BA)=Sof(H6BB)=Sof(H6BC)=Sof(C7B)=Sof(H7BA)=Sof(H7BB)=Sof(H7BC)=Sof(C1BB)=
 Sof(H1BB)=Sof(C4BB)=Sof(H4BD)=Sof(H4BE)=Sof(H4BF)=FVAR(1)
5.a Ternary CH refined with riding coordinates:
 C1A(H1A), C8A(H8A), C8B(H8B), C1BA(H1BA), C1BB(H1BB)
5.b Aromatic/amide H refined with riding coordinates:
 C19A(H19A), C18A(H18A), C17B(H17B), C18B(H18B), C17A(H17A), C19B(H19B)
5.c Idealised Me refined as rotating group:
 C9B(H9BA,H9BB,H9BC), C2A(H2AA,H2AB,H2AC), C26A(H26D,H26E,H26F), C9A(H9AA,H9AB,
 H9AC), C11A(H11D,H11E,H11F), C10A(H10D,H10E,H10F), C3A(H3AA,H3AB,H3AC),
 C27A(H27D,H27E,H27F), C28A(H28D,H28E,H28F), C24A(H24D,H24E,H24F), C23A(H23D,
 H23E,H23F), C22A(H22D,H22E,H22F), C12A(H12D,H12E,H12F), C14A(H14D,H14E,H14F),
 C4A(H4AA,H4AB,H4AC), C13A(H13D,H13E,H13F), C10B(H10A,H10B,H10C), C11B(H11A,
 H11B,H11C), C22B(H22A,H22B,H22C), C26B(H26A,H26B,H26C), C23B(H23A,H23B,H23C),
 C14B(H14A,H14B,H14C), C27B(H27A,H27B,H27C), C13B(H13A,H13B,H13C), C24B(H24A,
 H24B,H24C), C28B(H28A,H28B,H28C), C12B(H12A,H12B,H12C), C2BA(H2BA,H2BB,H2BC),
 C3B(H3BA,H3BB,H3BC), C5B(H5BA,H5BB,H5BC), C6B(H6BA,H6BB,H6BC), C7B(H7BA,H7BB,
 H7BC), C2BB(H2BD,H2BE,H2BF), C4BA(H4BA,H4BB,H4BC), C5BB(H5BD,H5BE,H5BF),
 C6BB(H6BD,H6BE,H6BF), C7BB(H7BD,H7BE,H7BF), C3BB(H3BD,H3BE,H3BF), C7A(H7AA,
 H7AB,H7AC), C6A(H6AA,H6AB,H6AC), C5A(H5AA,H5AB,H5AC), C4BB(H4BD,H4BE,H4BF)
;
_olex2_submission_special_instructions 'No special instructions were received'

loop_
_space_group_symop_operation_xyz
'x, y, z'
'-x, -y, -z'

loop_
_atom_site_label
_atom_site_type_symbol
_atom_site_fract_x
_atom_site_fract_y
_atom_site_fract_z
_atom_site_U_iso_or_equiv
_atom_site_adp_type
_atom_site_occupancy
_atom_site_site_symmetry_order
_atom_site_calc_flag
_atom_site_refinement_flags_posn
_atom_site_refinement_flags_occupancy
_atom_site_disorder_assembly
_atom_site_disorder_group
Lu1A Lu 0.45984(3) 0.86502(4) 0.25149(2) 0.02625(14) Uani 1 1 d . . . .
Lu1B Lu 0.96492(4) 1.36214(4) 0.25242(2) 0.02895(15) Uani 1 1 d . . . .
Si3B Si 1.1349(2) 1.3759(3) 0.40600(16) 0.0327(7) Uani 1 1 d . . . .
Si1A Si 0.6351(2) 0.8899(3) 0.09606(15) 0.0336(7) Uani 1 1 d . . . .
Si4A Si 0.5496(3) 1.0474(3) 0.32314(17) 0.0354(7) Uani 1 1 d . . . .
Si3A Si 0.6274(2) 0.8635(3) 0.40389(15) 0.0322(7) Uani 1 1 d . . . .
Si2A Si 0.5858(3) 0.7001(3) 0.1823(2) 0.0444(9) Uani 1 1 d . . . .
Si4B Si 1.0531(3) 1.1870(3) 0.3333(2) 0.0438(9) Uani 1 1 d . . . .
Si1B Si 1.1598(8) 1.3440(8) 0.1045(10) 0.044(2) Uani 0.569(9) 1 d D P A 1
O1A O 0.3014(5) 0.8599(5) 0.2488(3) 0.0236(15) Uani 1 1 d . . . .
O1B O 0.8063(5) 1.3662(5) 0.2504(4) 0.0260(16) Uani 1 1 d . . . .
Si2B Si 1.0934(9) 1.5280(13) 0.1883(4) 0.041(2) Uani 0.569(9) 1 d D P A 1
C15A C 0.1964(8) 0.8580(8) 0.2473(5) 0.026(2) Uani 1 1 d . . . .
C15B C 0.7013(10) 1.3691(8) 0.2486(6) 0.032(2) Uani 1 1 d . . . .
C9B C 0.9786(10) 1.1642(8) 0.2537(6) 0.0386(17) Uani 1 1 d . . . .
H9BA H 0.9061 1.1862 0.2590 0.058 Uiso 1 1 calc GR . . .
H9BB H 0.9799 1.0935 0.2437 0.058 Uiso 1 1 calc GR . . .
H9BC H 1.0121 1.2012 0.2181 0.058 Uiso 1 1 calc GR . . .
C16B C 0.6492(9) 1.3565(9) 0.1892(6) 0.036(3) Uani 1 1 d . . . .
C20A C 0.1477(9) 0.8705(8) 0.1847(6) 0.032(2) Uani 1 1 d . . . .
C2A C 0.4989(10) 0.6712(8) 0.2551(6) 0.038(3) Uani 1 1 d . . . .
H2AA H 0.5226 0.7088 0.2928 0.056 Uiso 1 1 calc GR . . .
H2AB H 0.5025 0.6003 0.2650 0.056 Uiso 1 1 calc GR . . .
H2AC H 0.4267 0.6894 0.2453 0.056 Uiso 1 1 calc GR . . .
C19A C 0.0391(9) 0.8709(10) 0.1853(7) 0.041(3) Uani 1 1 d . . . .
H19A H 0.0044 0.8804 0.1451 0.049 Uiso 1 1 calc R . . .
C18A C -0.0202(9) 0.8584(10) 0.2399(7) 0.044(3) Uani 1 1 d . . . .
H18A H -0.0942 0.8620 0.2376 0.053 Uiso 1 1 calc R . . .
C17B C 0.5417(10) 1.3593(10) 0.1895(7) 0.046(3) Uani 1 1 d . . . .
H17B H 0.5059 1.3491 0.1499 0.055 Uiso 1 1 calc R . . .
C18B C 0.4855(9) 1.3761(11) 0.2443(8) 0.050(4) Uani 1 1 d . . . .
H18B H 0.4114 1.3783 0.2425 0.060 Uiso 1 1 calc R . . .
C16A C 0.1356(9) 0.8394(9) 0.3031(6) 0.036(3) Uani 1 1 d . . . .
C17A C 0.0275(10) 0.8405(11) 0.2990(7) 0.046(3) Uani 1 1 d . . . .
H17A H -0.0141 0.8288 0.3369 0.055 Uiso 1 1 calc R . . .
C21A C 0.2079(10) 0.8873(11) 0.1209(6) 0.050(4) Uani 1 1 d D . . .
C25B C 0.7112(12) 1.3393(12) 0.1248(7) 0.053(4) Uani 1 1 d . . . .
C26A C 0.1014(11) 0.7937(12) 0.4224(7) 0.052(4) Uani 1 1 d . . . .
H26D H 0.0547 0.8505 0.4283 0.078 Uiso 1 1 calc GR . . .
H26E H 0.1357 0.7783 0.4636 0.078 Uiso 1 1 calc GR . . .
H26F H 0.0607 0.7365 0.4084 0.078 Uiso 1 1 calc GR . . .
C9A C 0.4686(9) 1.0672(8) 0.2487(6) 0.031(2) Uani 1 1 d . . . .
H9AA H 0.5009 1.0327 0.2118 0.046 Uiso 1 1 calc GR . . .
H9AB H 0.4645 1.1380 0.2389 0.046 Uiso 1 1 calc GR . . .
H9AC H 0.3982 1.0412 0.2565 0.046 Uiso 1 1 calc GR . . .
C11A C 0.4992(11) 1.1392(11) 0.3840(7) 0.047(3) Uani 1 1 d . . . .
H11D H 0.4231 1.1334 0.3878 0.071 Uiso 1 1 calc GR . . .
H11E H 0.5175 1.2061 0.3695 0.071 Uiso 1 1 calc GR . . .
H11F H 0.5307 1.1260 0.4264 0.071 Uiso 1 1 calc GR . . .
C10A C 0.6863(9) 1.0804(10) 0.2966(7) 0.042(3) Uani 1 1 d . . . .
H10D H 0.7342 1.0692 0.3328 0.063 Uiso 1 1 calc GR . . .
H10E H 0.6887 1.1501 0.2836 0.063 Uiso 1 1 calc GR . . .
H10F H 0.7072 1.0391 0.2597 0.063 Uiso 1 1 calc GR . . .
C25A C 0.1855(10) 0.8190(9) 0.3696(6) 0.039(3) Uani 1 1 d . . . .
C1A C 0.5846(12) 0.8347(11) 0.1734(8) 0.054(4) Uani 1 1 d . . . .
H1A H 0.6471 0.8486 0.2006 0.065 Uiso 1 1 calc R . . .
C8A C 0.5316(9) 0.9182(9) 0.3482(6) 0.034(3) Uani 1 1 d . . . .
H8A H 0.4682 0.9230 0.3770 0.041 Uiso 1 1 calc R . . .
C3A C 0.7167(12) 0.6477(12) 0.2002(9) 0.062(4) Uani 1 1 d . . . .
H3AA H 0.7470 0.6828 0.2371 0.093 Uiso 1 1 calc GR . . .
H3AB H 0.7624 0.6552 0.1619 0.093 Uiso 1 1 calc GR . . .
H3AC H 0.7097 0.5774 0.2112 0.093 Uiso 1 1 calc GR . . .
C27A C 0.2429(12) 0.9110(12) 0.3931(7) 0.055(4) Uani 1 1 d . . . .
H27D H 0.2937 0.9321 0.3598 0.083 Uiso 1 1 calc GR . . .
H27E H 0.2794 0.8955 0.4336 0.083 Uiso 1 1 calc GR . . .
H27F H 0.1924 0.9641 0.4010 0.083 Uiso 1 1 calc GR . . .
C28A C 0.2635(10) 0.7329(10) 0.3686(6) 0.043(3) Uani 1 1 d . . . .
H28D H 0.2311 0.6753 0.3485 0.065 Uiso 1 1 calc GR . . .
H28E H 0.2836 0.7164 0.4132 0.065 Uiso 1 1 calc GR . . .
H28F H 0.3258 0.7522 0.3434 0.065 Uiso 1 1 calc GR . . .
C24A C 0.1362(13) 0.9025(14) 0.0628(7) 0.065(5) Uani 1 1 d . . . .
H24D H 0.0975 0.8414 0.0547 0.097 Uiso 1 1 calc GR . . .
H24E H 0.1783 0.9196 0.0242 0.097 Uiso 1 1 calc GR . . .
H24F H 0.0869 0.9561 0.0722 0.097 Uiso 1 1 calc GR . . .
C23A C 0.2742(13) 0.9773(13) 0.1235(7) 0.069(5) Uani 1 1 d D . . .
H23D H 0.2317 1.0334 0.1380 0.103 Uiso 1 1 calc GR . . .
H23E H 0.3032 0.9913 0.0801 0.103 Uiso 1 1 calc GR . . .
H23F H 0.3313 0.9664 0.1540 0.103 Uiso 1 1 calc GR . . .
C22A C 0.2739(11) 0.7947(14) 0.1060(7) 0.060(4) Uani 1 1 d . . . .
H22D H 0.3289 0.7879 0.1385 0.090 Uiso 1 1 calc GR . . .
H22E H 0.3057 0.8012 0.0626 0.090 Uiso 1 1 calc GR . . .
H22F H 0.2290 0.7362 0.1074 0.090 Uiso 1 1 calc GR . . .
C12A C 0.7480(11) 0.8216(12) 0.3587(7) 0.052(4) Uani 1 1 d . . . .
H12D H 0.7339 0.7588 0.3370 0.078 Uiso 1 1 calc GR . . .
H12E H 0.8052 0.8127 0.3894 0.078 Uiso 1 1 calc GR . . .
H12F H 0.7677 0.8715 0.3261 0.078 Uiso 1 1 calc GR . . .
C14A C 0.5674(11) 0.7510(11) 0.4436(7) 0.050(3) Uani 1 1 d . . . .
H14D H 0.5049 0.7704 0.4684 0.075 Uiso 1 1 calc GR . . .
H14E H 0.6180 0.7206 0.4730 0.075 Uiso 1 1 calc GR . . .
H14F H 0.5481 0.7034 0.4100 0.075 Uiso 1 1 calc GR . . .
C4A C 0.5256(12) 0.6268(10) 0.1166(8) 0.054(4) Uani 1 1 d . . . .
H4AA H 0.4554 0.6523 0.1079 0.080 Uiso 1 1 calc GR . . .
H4AB H 0.5209 0.5574 0.1303 0.080 Uiso 1 1 calc GR . . .
H4AC H 0.5687 0.6319 0.0770 0.080 Uiso 1 1 calc GR . . .
C13A C 0.6678(12) 0.9467(12) 0.4700(7) 0.052(4) Uani 1 1 d . . . .
H13D H 0.7060 1.0030 0.4514 0.078 Uiso 1 1 calc GR . . .
H13E H 0.7130 0.9106 0.5001 0.078 Uiso 1 1 calc GR . . .
H13F H 0.6058 0.9705 0.4935 0.078 Uiso 1 1 calc GR . . .
C20B C 0.6444(9) 1.3897(10) 0.3074(6) 0.040(3) Uani 1 1 d . . . .
C21B C 0.6955(10) 1.4061(10) 0.3737(7) 0.044(3) Uani 1 1 d . . . .
C8B C 1.0401(11) 1.3198(10) 0.3527(7) 0.047(3) Uani 1 1 d . . . .
H8B H 0.9768 1.3188 0.3817 0.056 Uiso 1 1 calc R . . .
C10B C 1.1880(11) 1.1431(12) 0.3143(8) 0.058(4) Uani 1 1 d . . . .
H10A H 1.1845 1.0796 0.2918 0.087 Uiso 1 1 calc GR . . .
H10B H 1.2268 1.1349 0.3548 0.087 Uiso 1 1 calc GR . . .
H10C H 1.2236 1.1916 0.2863 0.087 Uiso 1 1 calc GR . . .
C19B C 0.5338(11) 1.3902(12) 0.3028(8) 0.054(4) Uani 1 1 d . . . .
H19B H 0.4926 1.4005 0.3408 0.065 Uiso 1 1 calc R . . .
C11B C 0.9900(12) 1.1038(11) 0.3937(7) 0.055(4) Uani 1 1 d . . . .
H11A H 0.9186 1.1265 0.4026 0.083 Uiso 1 1 calc GR . . .
H11B H 1.0299 1.1043 0.4341 0.083 Uiso 1 1 calc GR . . .
H11C H 0.9882 1.0365 0.3765 0.083 Uiso 1 1 calc GR . . .
C22B C 0.7544(12) 1.3120(10) 0.3937(7) 0.051(4) Uani 1 1 d . . . .
H22A H 0.7040 1.2604 0.4057 0.076 Uiso 1 1 calc GR . . .
H22B H 0.7987 1.3263 0.4311 0.076 Uiso 1 1 calc GR . . .
H22C H 0.7980 1.2894 0.3572 0.076 Uiso 1 1 calc GR . . .
C26B C 0.7797(11) 1.2454(10) 0.1300(7) 0.049(3) Uani 1 1 d . . . .
H26A H 0.8430 1.2605 0.1543 0.073 Uiso 1 1 calc GR . . .
H26B H 0.7991 1.2229 0.0863 0.073 Uiso 1 1 calc GR . . .
H26C H 0.7403 1.1933 0.1527 0.073 Uiso 1 1 calc GR . . .
C23B C 0.7704(10) 1.4941(10) 0.3713(7) 0.043(3) Uani 1 1 d . . . .
H23A H 0.8232 1.4836 0.3371 0.065 Uiso 1 1 calc GR . . .
H23B H 0.8049 1.5005 0.4134 0.065 Uiso 1 1 calc GR . . .
H23C H 0.7312 1.5546 0.3619 0.065 Uiso 1 1 calc GR . . .
C14B C 1.0910(13) 1.5075(11) 0.4254(8) 0.057(4) Uani 1 1 d . . . .
H14A H 1.1003 1.5494 0.3867 0.086 Uiso 1 1 calc GR . . .
H14B H 1.1329 1.5335 0.4610 0.086 Uiso 1 1 calc GR . . .
H14C H 1.0171 1.5071 0.4385 0.086 Uiso 1 1 calc GR . . .
C27B C 0.7755(15) 1.4299(12) 0.1076(7) 0.061(4) Uani 1 1 d . . . .
H27A H 0.7291 1.4871 0.1028 0.092 Uiso 1 1 calc GR . . .
H27B H 0.8134 1.4187 0.0666 0.092 Uiso 1 1 calc GR . . .
H27C H 0.8255 1.4425 0.1423 0.092 Uiso 1 1 calc GR . . .
C13B C 1.1443(14) 1.3100(12) 0.4856(8) 0.060(4) Uani 1 1 d . . . .
H13A H 1.0748 1.3061 0.5060 0.091 Uiso 1 1 calc GR . . .
H13B H 1.1914 1.3462 0.5141 0.091 Uiso 1 1 calc GR . . .
H13C H 1.1715 1.2432 0.4785 0.091 Uiso 1 1 calc GR . . .
C24B C 0.6154(13) 1.4290(13) 0.4269(8) 0.062(4) Uani 1 1 d . . . .
H24A H 0.5754 1.4879 0.4147 0.092 Uiso 1 1 calc GR . . .
H24B H 0.6515 1.4411 0.4679 0.092 Uiso 1 1 calc GR . . .
H24C H 0.5679 1.3728 0.4324 0.092 Uiso 1 1 calc GR . . .
C28B C 0.6365(14) 1.3187(14) 0.0687(8) 0.071(5) Uani 1 1 d . . . .
H28A H 0.5921 1.2621 0.0800 0.106 Uiso 1 1 calc GR . . .
H28B H 0.6770 1.3039 0.0292 0.106 Uiso 1 1 calc GR . . .
H28C H 0.5926 1.3769 0.0611 0.106 Uiso 1 1 calc GR . . .
C12B C 1.2698(12) 1.3891(15) 0.3726(10) 0.074(5) Uani 1 1 d . . . .
H12A H 1.2971 1.3239 0.3607 0.110 Uiso 1 1 calc GR . . .
H12B H 1.3146 1.4185 0.4056 0.110 Uiso 1 1 calc GR . . .
H12C H 1.2687 1.4318 0.3340 0.110 Uiso 1 1 calc GR . . .
C2BA C 0.991(2) 1.561(3) 0.2499(13) 0.0386(17) Uani 0.569(9) 1 d . P A 1
H2BA H 0.9221 1.5503 0.2315 0.058 Uiso 0.569(9) 1 calc GR P A 1
H2BB H 0.9992 1.6300 0.2621 0.058 Uiso 0.569(9) 1 calc GR P A 1
H2BC H 0.9995 1.5186 0.2885 0.058 Uiso 0.569(9) 1 calc GR P A 1
C3B C 1.028(2) 1.6198(15) 0.1123(12) 0.0386(17) Uani 0.569(9) 1 d . P A 1
H3BA H 0.9582 1.5951 0.1012 0.058 Uiso 0.569(9) 1 calc GR P A 1
H3BB H 1.0732 1.6179 0.0737 0.058 Uiso 0.569(9) 1 calc GR P A 1
H3BC H 1.0218 1.6880 0.1277 0.058 Uiso 0.569(9) 1 calc GR P A 1
C1BA C 1.1019(15) 1.4002(16) 0.1827(13) 0.047(5) Uani 0.431(9) 1 d D P A 2
H1BA H 1.1660 1.3991 0.2100 0.056 Uiso 0.431(9) 1 calc R P A 2
C5B C 1.073(2) 1.226(3) 0.0623(16) 0.076(4) Uani 0.569(9) 1 d . P A 1
H5BA H 1.1102 1.2014 0.0237 0.114 Uiso 0.569(9) 1 calc GR P A 1
H5BB H 1.0038 1.2503 0.0496 0.114 Uiso 0.569(9) 1 calc GR P A 1
H5BC H 1.0647 1.1723 0.0941 0.114 Uiso 0.569(9) 1 calc GR P A 1
C6B C 1.264(2) 1.285(3) 0.1424(16) 0.076(4) Uani 0.569(9) 1 d . P A 1
H6BA H 1.2367 1.2319 0.1706 0.114 Uiso 0.569(9) 1 calc GR P A 1
H6BB H 1.3019 1.3327 0.1686 0.114 Uiso 0.569(9) 1 calc GR P A 1
H6BC H 1.3105 1.2568 0.1093 0.114 Uiso 0.569(9) 1 calc GR P A 1
C7B C 1.190(2) 1.411(3) 0.0308(16) 0.076(4) Uani 0.569(9) 1 d . P A 1
H7BA H 1.1969 1.3645 -0.0054 0.114 Uiso 0.569(9) 1 calc GR P A 1
H7BB H 1.2550 1.4474 0.0360 0.114 Uiso 0.569(9) 1 calc GR P A 1
H7BC H 1.1329 1.4575 0.0216 0.114 Uiso 0.569(9) 1 calc GR P A 1
C2BB C 0.9937(15) 1.555(4) 0.2529(9) 0.0386(17) Uani 0.431(9) 1 d D P A 2
H2BD H 0.9186 1.5582 0.2442 0.058 Uiso 0.431(9) 1 calc GR P A 2
H2BE H 1.0165 1.6189 0.2706 0.058 Uiso 0.431(9) 1 calc GR P A 2
H2BF H 1.0077 1.5027 0.2844 0.058 Uiso 0.431(9) 1 calc GR P A 2
C4BA C 1.2166(13) 1.5920(18) 0.2115(10) 0.0386(17) Uani 0.431(9) 1 d D P A 2
H4BA H 1.2284 1.5624 0.2544 0.058 Uiso 0.431(9) 1 calc GR P A 2
H4BB H 1.2080 1.6636 0.2160 0.058 Uiso 0.431(9) 1 calc GR P A 2
H4BC H 1.2767 1.5783 0.1829 0.058 Uiso 0.431(9) 1 calc GR P A 2
Si22 Si 1.0730(15) 1.5279(19) 0.1687(7) 0.041(2) Uani 0.431(9) 1 d . P A 2
C1BB C 1.0474(19) 1.394(2) 0.1529(12) 0.047(5) Uani 0.569(9) 1 d . P A 1
H1BB H 0.9906 1.4080 0.1212 0.056 Uiso 0.569(9) 1 calc R P A 1
Si11 Si 1.1383(15) 1.3236(13) 0.1023(15) 0.044(2) Uani 0.431(9) 1 d D P A 2
C5BB C 1.0611(16) 1.3364(15) 0.0404(8) 0.076(4) Uani 0.431(9) 1 d D P A 2
H5BD H 0.9887 1.3421 0.0559 0.114 Uiso 0.431(9) 1 calc GR P A 2
H5BE H 1.0679 1.2787 0.0120 0.114 Uiso 0.431(9) 1 calc GR P A 2
H5BF H 1.0803 1.3961 0.0159 0.114 Uiso 0.431(9) 1 calc GR P A 2
C6BB C 1.2094(14) 1.2184(10) 0.1192(13) 0.076(4) Uani 0.431(9) 1 d D P A 2
H6BD H 1.2445 1.2260 0.1610 0.114 Uiso 0.431(9) 1 calc GR P A 2
H6BE H 1.2618 1.2080 0.0847 0.114 Uiso 0.431(9) 1 calc GR P A 2
H6BF H 1.1624 1.1614 0.1215 0.114 Uiso 0.431(9) 1 calc GR P A 2
C7BB C 1.2690(12) 1.4188(16) 0.0725(10) 0.076(4) Uani 0.431(9) 1 d D P A 2
H7BD H 1.2429 1.4853 0.0631 0.114 Uiso 0.431(9) 1 calc GR P A 2
H7BE H 1.3027 1.3916 0.0335 0.114 Uiso 0.431(9) 1 calc GR P A 2
H7BF H 1.3198 1.4219 0.1078 0.114 Uiso 0.431(9) 1 calc GR P A 2
C3BB C 1.0473(15) 1.5869(18) 0.1113(8) 0.0386(17) Uani 0.431(9) 1 d D P A 2
H3BD H 0.9908 1.5548 0.0876 0.058 Uiso 0.431(9) 1 calc GR P A 2
H3BE H 1.1091 1.5925 0.0829 0.058 Uiso 0.431(9) 1 calc GR P A 2
H3BF H 1.0248 1.6529 0.1249 0.058 Uiso 0.431(9) 1 calc GR P A 2
C7A C 0.5943(18) 1.0224(16) 0.0860(11) 0.097(4) Uani 1 1 d . . . .
H7AA H 0.5189 1.0256 0.0787 0.145 Uiso 1 1 calc GR . . .
H7AB H 0.6315 1.0515 0.0487 0.145 Uiso 1 1 calc GR . . .
H7AC H 0.6113 1.0591 0.1255 0.145 Uiso 1 1 calc GR . . .
C6A C 0.7802(17) 0.8915(17) 0.0933(11) 0.097(4) Uani 1 1 d . . . .
H6AA H 0.8066 0.9171 0.1345 0.145 Uiso 1 1 calc GR . . .
H6AB H 0.8041 0.9339 0.0574 0.145 Uiso 1 1 calc GR . . .
H6AC H 0.8064 0.8242 0.0867 0.145 Uiso 1 1 calc GR . . .
C5A C 0.5849(18) 0.8283(17) 0.0243(10) 0.097(4) Uani 1 1 d . . . .
H5AA H 0.5846 0.7567 0.0316 0.145 Uiso 1 1 calc GR . . .
H5AB H 0.6295 0.8440 -0.0134 0.145 Uiso 1 1 calc GR . . .
H5AC H 0.5135 0.8510 0.0161 0.145 Uiso 1 1 calc GR . . .
C4BB C 1.2132(18) 1.5536(15) 0.1994(12) 0.0386(17) Uani 0.569(9) 1 d . P A 1
H4BD H 1.2421 1.5081 0.2319 0.058 Uiso 0.569(9) 1 calc GR P A 1
H4BE H 1.2192 1.6216 0.2150 0.058 Uiso 0.569(9) 1 calc GR P A 1
H4BF H 1.2520 1.5467 0.1583 0.058 Uiso 0.569(9) 1 calc GR P A 1

loop_
_atom_site_aniso_label
_atom_site_aniso_U_11
_atom_site_aniso_U_22
_atom_site_aniso_U_33
_atom_site_aniso_U_23
_atom_site_aniso_U_13
_atom_site_aniso_U_12
Lu1A 0.0216(2) 0.0315(3) 0.0257(2) -0.00126(18) 0.00074(17) 0.00183(17)
Lu1B 0.0252(2) 0.0322(3) 0.0294(3) 0.00082(19) 0.00146(18) 0.00429(18)
Si3B 0.0208(14) 0.049(2) 0.0281(16) 0.0057(14) -0.0025(12) 0.0004(13)
Si1A 0.0172(14) 0.057(2) 0.0262(16) 0.0045(14) 0.0031(11) 0.0041(13)
Si4A 0.0315(17) 0.0403(19) 0.0345(18) 0.0029(14) 0.0004(13) -0.0012(14)
Si3A 0.0245(15) 0.051(2) 0.0206(15) 0.0045(13) -0.0033(12) 0.0041(13)
Si2A 0.046(2) 0.0350(19) 0.052(2) 0.0019(16) 0.0181(17) 0.0093(15)
Si4B 0.042(2) 0.0370(19) 0.053(2) 0.0045(16) -0.0107(17) 0.0094(15)
Si1B 0.033(5) 0.060(5) 0.039(3) -0.005(5) 0.014(4) -0.015(4)
O1A 0.015(3) 0.031(4) 0.025(4) 0.001(3) 0.003(3) 0.000(3)
O1B 0.020(4) 0.029(4) 0.028(4) -0.003(3) 0.000(3) 0.002(3)
Si2B 0.057(5) 0.042(2) 0.023(6) 0.006(6) 0.007(4) -0.003(4)
C15A 0.027(5) 0.020(5) 0.032(6) 0.005(4) 0.000(4) 0.011(4)
C15B 0.045(7) 0.020(5) 0.030(6) 0.003(4) -0.003(5) 0.003(5)
C9B 0.051(4) 0.014(4) 0.051(4) 0.005(3) 0.001(3) 0.003(3)
C16B 0.037(6) 0.035(6) 0.037(7) -0.005(5) -0.018(5) 0.002(5)
C20A 0.031(6) 0.029(6) 0.036(6) -0.001(5) 0.000(5) -0.001(5)
C2A 0.042(7) 0.021(6) 0.049(8) -0.003(5) 0.009(6) 0.005(5)
C19A 0.029(6) 0.050(8) 0.045(7) -0.001(6) -0.005(5) 0.004(5)
C18A 0.022(6) 0.050(8) 0.060(9) -0.003(7) -0.002(6) 0.004(5)
C17B 0.033(7) 0.052(8) 0.052(8) -0.003(6) -0.013(6) 0.007(6)
C18B 0.016(6) 0.065(9) 0.068(10) 0.010(7) -0.002(6) 0.011(6)
C16A 0.031(6) 0.039(7) 0.037(7) 0.004(5) 0.007(5) 0.007(5)
C17A 0.031(6) 0.063(9) 0.044(8) 0.012(7) 0.015(5) 0.010(6)
C21A 0.026(6) 0.090(11) 0.033(7) 0.010(7) 0.005(5) -0.008(6)
C25B 0.057(9) 0.060(9) 0.042(8) -0.017(7) -0.016(7) 0.013(7)
C26A 0.048(8) 0.066(10) 0.041(8) 0.004(7) 0.009(6) 0.016(7)
C9A 0.033(6) 0.021(5) 0.038(6) -0.001(5) -0.005(5) 0.000(4)
C11A 0.040(7) 0.052(8) 0.050(8) -0.005(7) 0.007(6) 0.000(6)
C10A 0.031(6) 0.047(8) 0.047(8) -0.005(6) 0.003(5) -0.002(5)
C25A 0.035(6) 0.040(7) 0.040(7) 0.012(5) 0.013(5) 0.004(5)
C1A 0.057(9) 0.046(8) 0.059(9) 0.005(7) 0.028(7) 0.013(7)
C8A 0.031(6) 0.040(7) 0.032(6) -0.002(5) 0.003(5) -0.003(5)
C3A 0.061(10) 0.049(9) 0.075(11) -0.004(8) 0.018(8) 0.015(7)
C27A 0.058(9) 0.065(10) 0.043(8) 0.004(7) 0.017(7) 0.009(7)
C28A 0.042(7) 0.045(8) 0.041(7) 0.020(6) 0.013(6) 0.009(6)
C24A 0.059(10) 0.091(13) 0.044(9) 0.022(8) -0.011(7) -0.001(9)
C23A 0.061(10) 0.107(15) 0.037(8) 0.026(9) 0.000(7) -0.032(10)
C22A 0.034(7) 0.099(13) 0.046(8) -0.013(8) 0.005(6) 0.014(8)
C12A 0.045(8) 0.064(10) 0.047(8) 0.000(7) -0.004(6) 0.018(7)
C14A 0.046(8) 0.059(9) 0.045(8) 0.015(7) -0.003(6) -0.004(7)
C4A 0.056(9) 0.038(8) 0.066(10) 0.007(7) 0.014(7) 0.013(6)
C13A 0.051(8) 0.061(9) 0.044(8) -0.005(7) -0.013(6) 0.000(7)
C20B 0.024(6) 0.055(8) 0.040(7) 0.006(6) 0.002(5) 0.003(5)
C21B 0.036(7) 0.043(7) 0.051(8) 0.004(6) 0.027(6) 0.003(5)
C8B 0.052(8) 0.034(7) 0.055(9) 0.006(6) -0.010(7) 0.009(6)
C10B 0.044(8) 0.067(10) 0.063(10) 0.029(8) 0.007(7) 0.024(7)
C19B 0.035(7) 0.069(10) 0.058(9) 0.011(8) 0.008(6) 0.006(7)
C11B 0.063(10) 0.053(9) 0.050(9) -0.003(7) 0.001(7) 0.020(7)
C22B 0.073(10) 0.038(7) 0.041(8) -0.001(6) -0.001(7) 0.021(7)
C26B 0.055(8) 0.042(8) 0.049(8) -0.010(6) -0.012(7) 0.016(6)
C23B 0.032(6) 0.050(8) 0.048(8) -0.011(6) 0.008(5) -0.007(6)
C14B 0.062(10) 0.053(9) 0.057(9) -0.001(7) -0.016(8) 0.000(7)
C27B 0.102(13) 0.055(9) 0.027(7) 0.001(6) 0.001(8) -0.005(9)
C13B 0.071(11) 0.059(10) 0.051(9) 0.009(7) 0.000(8) 0.000(8)
C24B 0.058(10) 0.071(11) 0.055(9) -0.005(8) 0.028(8) -0.009(8)
C28B 0.082(12) 0.081(12) 0.049(9) -0.019(9) -0.018(8) 0.040(10)
C12B 0.039(8) 0.092(14) 0.089(13) 0.020(11) 0.011(8) 0.007(8)
C2BA 0.051(4) 0.014(4) 0.051(4) 0.005(3) 0.001(3) 0.003(3)
C3B 0.051(4) 0.014(4) 0.051(4) 0.005(3) 0.001(3) 0.003(3)
C1BA 0.036(11) 0.066(13) 0.038(12) -0.002(10) 0.005(7) -0.011(10)
C5B 0.059(9) 0.099(12) 0.069(10) -0.016(9) 0.001(7) 0.004(8)
C6B 0.059(9) 0.099(12) 0.069(10) -0.016(9) 0.001(7) 0.004(8)
C7B 0.059(9) 0.099(12) 0.069(10) -0.016(9) 0.001(7) 0.004(8)
C2BB 0.051(4) 0.014(4) 0.051(4) 0.005(3) 0.001(3) 0.003(3)
C4BA 0.051(4) 0.014(4) 0.051(4) 0.005(3) 0.001(3) 0.003(3)
Si22 0.057(5) 0.042(2) 0.023(6) 0.006(6) 0.007(4) -0.003(4)
C1BB 0.036(11) 0.066(13) 0.038(12) -0.002(10) 0.005(7) -0.011(10)
Si11 0.033(5) 0.060(5) 0.039(3) -0.005(5) 0.014(4) -0.015(4)
C5BB 0.059(9) 0.099(12) 0.069(10) -0.016(9) 0.001(7) 0.004(8)
C6BB 0.059(9) 0.099(12) 0.069(10) -0.016(9) 0.001(7) 0.004(8)
C7BB 0.059(9) 0.099(12) 0.069(10) -0.016(9) 0.001(7) 0.004(8)
C3BB 0.051(4) 0.014(4) 0.051(4) 0.005(3) 0.001(3) 0.003(3)
C7A 0.107(10) 0.096(9) 0.085(9) 0.035(7) 0.013(7) -0.009(8)
C6A 0.107(10) 0.096(9) 0.085(9) 0.035(7) 0.013(7) -0.009(8)
C5A 0.107(10) 0.096(9) 0.085(9) 0.035(7) 0.013(7) -0.009(8)
C4BB 0.051(4) 0.014(4) 0.051(4) 0.005(3) 0.001(3) 0.003(3)

loop_
_atom_type_symbol
_atom_type_description
_atom_type_scat_dispersion_real
_atom_type_scat_dispersion_imag
_atom_type_scat_source
C C 0.0033 0.0016 'International Tables Vol C Tables 4.2.6.8 and 6.1.1.4'
H H 0.0000 0.0000 'International Tables Vol C Tables 4.2.6.8 and 6.1.1.4'
Lu Lu -0.4720 5.8584 'International Tables Vol C Tables 4.2.6.8 and 6.1.1.4'
O O 0.0106 0.0060 'International Tables Vol C Tables 4.2.6.8 and 6.1.1.4'
Si Si 0.0817 0.0704 'International Tables Vol C Tables 4.2.6.8 and 6.1.1.4'

loop_
_geom_angle_atom_site_label_1
_geom_angle_atom_site_label_2
_geom_angle_atom_site_label_3
_geom_angle
Si2A Lu1A Si4A 126.92(10)
O1A Lu1A Si4A 114.6(2)
O1A Lu1A Si2A 118.5(2)
O1A Lu1A C1A 131.6(5)
O1A Lu1A C8A 116.1(4)
C1A Lu1A Si4A 102.6(4)
C1A Lu1A Si2A 35.9(4)
C1A Lu1A C8A 112.2(5)
C8A Lu1A Si4A 35.9(3)
C8A Lu1A Si2A 114.4(3)
Si4B Lu1B Si22 132.4(4)
O1B Lu1B Si4B 113.6(2)
O1B Lu1B Si2B 120.2(3)
O1B Lu1B C8B 116.3(4)
O1B Lu1B C1BA 137.2(6)
O1B Lu1B Si22 113.9(4)
O1B Lu1B C1BB 114.9(7)
Si2B Lu1B Si4B 126.0(2)
C8B Lu1B Si4B 36.4(3)
C8B Lu1B Si2B 109.1(4)
C8B Lu1B Si22 117.9(5)
C1BA Lu1B Si4B 102.8(5)
C1BA Lu1B C8B 106.3(7)
C1BA Lu1B Si22 34.4(7)
C1BB Lu1B Si4B 116.3(7)
C1BB Lu1B Si2B 41.9(7)
C1BB Lu1B C8B 128.8(7)
C8B Si3B C14B 108.8(6)
C8B Si3B C13B 112.3(7)
C8B Si3B C12B 116.3(8)
C13B Si3B C14B 106.3(7)
C12B Si3B C14B 105.0(8)
C12B Si3B C13B 107.4(8)
C1A Si1A C7A 112.3(8)
C6A Si1A C1A 111.6(8)
C6A Si1A C7A 105.3(10)
C5A Si1A C1A 112.6(9)
C5A Si1A C7A 104.6(10)
C5A Si1A C6A 110.1(11)
C9A Si4A Lu1A 60.8(3)
C9A Si4A C11A 105.3(6)
C9A Si4A C10A 104.6(6)
C11A Si4A Lu1A 136.1(5)
C11A Si4A C10A 110.3(6)
C10A Si4A Lu1A 113.5(4)
C8A Si4A Lu1A 47.8(4)
C8A Si4A C9A 106.9(5)
C8A Si4A C11A 113.9(6)
C8A Si4A C10A 114.8(6)
C8A Si3A C12A 111.3(6)
C8A Si3A C14A 108.6(6)
C8A Si3A C13A 114.0(6)
C12A Si3A C14A 107.3(7)
C13A Si3A C12A 108.3(7)
C13A Si3A C14A 107.0(7)
C2A Si2A Lu1A 59.1(3)
C1A Si2A Lu1A 47.3(4)
C1A Si2A C2A 106.0(6)
C1A Si2A C3A 113.9(8)
C1A Si2A C4A 117.4(7)
C3A Si2A Lu1A 130.4(6)
C3A Si2A C2A 106.7(7)
C4A Si2A Lu1A 120.4(5)
C4A Si2A C2A 102.7(6)
C4A Si2A C3A 108.8(7)
C9B Si4B Lu1B 59.1(3)
C8B Si4B Lu1B 49.0(4)
C8B Si4B C9B 107.4(6)
C8B Si4B C10B 115.9(8)
C10B Si4B Lu1B 118.2(5)
C10B Si4B C9B 103.6(7)
C11B Si4B Lu1B 131.3(5)
C11B Si4B C9B 104.6(7)
C11B Si4B C8B 114.0(7)
C11B Si4B C10B 110.1(7)
C6B Si1B C5B 104.1(16)
C6B Si1B C7B 116.8(17)
C6B Si1B C1BB 121.0(17)
C7B Si1B C5B 98.0(17)
C7B Si1B C1BB 114.9(14)
C1BB Si1B C5B 95.0(12)
C15A O1A Lu1A 179.1(7)
C15B O1B Lu1B 179.6(8)
C2BA Si2B Lu1B 61.0(14)
C2BA Si2B C3B 94.5(14)
C2BA Si2B C1BB 104.6(15)
C3B Si2B Lu1B 120.9(8)
C1BB Si2B Lu1B 49.3(7)
C1BB Si2B C3B 97.7(10)
C4BB Si2B Lu1B 127.7(10)
C4BB Si2B C2BA 121.2(15)
C4BB Si2B C3B 111.2(13)
C4BB Si2B C1BB 121.8(14)
O1A C15A C20A 117.5(10)
O1A C15A C16A 122.0(10)
C16A C15A C20A 120.4(10)
O1B C15B C16B 120.2(11)
O1B C15B C20B 118.8(10)
C16B C15B C20B 120.9(11)
C15B C16B C25B 121.0(11)
C17B C16B C15B 118.4(12)
C17B C16B C25B 120.6(11)
C15A C20A C21A 124.1(10)
C19A C20A C15A 115.8(11)
C19A C20A C21A 120.0(11)
C18A C19A C20A 123.8(12)
C19A C18A C17A 119.8(11)
C18B C17B C16B 122.1(13)
C17B C18B C19B 120.9(12)
C15A C16A C25A 121.7(10)
C17A C16A C15A 119.6(11)
C17A C16A C25A 118.7(11)
C18A C17A C16A 120.3(12)
C20A C21A C22A 108.8(12)
C24A C21A C20A 112.8(11)
C24A C21A C22A 106.4(13)
C23A C21A C20A 111.7(12)
C23A C21A C24A 105.7(13)
C23A C21A C22A 111.3(13)
C26B C25B C16B 110.6(12)
C27B C25B C16B 110.1(11)
C27B C25B C26B 111.9(13)
C27B C25B C28B 108.6(14)
C28B C25B C16B 110.6(13)
C28B C25B C26B 104.9(11)
C16A C25A C26A 111.5(11)
C27A C25A C16A 110.1(11)
C27A C25A C26A 106.8(11)
C27A C25A C28A 108.0(11)
C28A C25A C16A 113.4(11)
C28A C25A C26A 106.9(10)
Si1A C1A Lu1A 139.3(7)
Si2A C1A Lu1A 96.8(6)
Si2A C1A Si1A 118.5(8)
Si4A C8A Lu1A 96.3(5)
Si4A C8A Si3A 118.1(6)
Si3A C8A Lu1A 132.9(6)
C15B C20B C21B 124.0(10)
C19B C20B C15B 116.3(12)
C19B C20B C21B 119.6(12)
C22B C21B C20B 109.3(11)
C23B C21B C20B 111.2(11)
C23B C21B C22B 110.1(12)
C24B C21B C20B 112.2(12)
C24B C21B C22B 107.9(12)
C24B C21B C23B 106.1(11)
Si3B C8B Lu1B 135.4(7)
Si3B C8B Si4B 118.8(7)
Si4B C8B Lu1B 94.6(6)
C18B C19B C20B 121.2(13)
Si22 C1BA Lu1B 99.0(12)
Si22 C1BA Si11 114.6(15)
Si11 C1BA Lu1B 124.3(12)
C1BA Si22 Lu1B 46.7(9)
C1BA Si22 C2BB 98.4(18)
C1BA Si22 C4BA 98.2(11)
C2BB Si22 Lu1B 56.9(16)
C2BB Si22 C4BA 89.8(9)
C4BA Si22 Lu1B 115.1(8)
C3BB Si22 Lu1B 136.7(14)
C3BB Si22 C1BA 134.6(18)
C3BB Si22 C2BB 118(2)
C3BB Si22 C4BA 107.5(16)
Si1B C1BB Lu1B 137.8(15)
Si1B C1BB Si2B 106.8(12)
Si2B C1BB Lu1B 88.8(9)
C1BA Si11 C6BB 112.4(17)
C1BA Si11 C7BB 95.3(11)
C5BB Si11 C1BA 117.0(13)
C5BB Si11 C6BB 124.5(19)
C5BB Si11 C7BB 101.0(14)
C6BB Si11 C7BB 97.9(11)

loop_
_geom_bond_atom_site_label_1
_geom_bond_atom_site_label_2
_geom_bond_distance
Lu1A Si4A 3.111(4)
Lu1A Si2A 3.096(3)
Lu1A O1A 2.031(7)
Lu1A C1A 2.290(13)
Lu1A C8A 2.319(12)
Lu1B Si4B 3.106(4)
Lu1B O1B 2.032(7)
Lu1B Si2B 3.067(15)
Lu1B C8B 2.352(14)
Lu1B C1BA 2.31(2)
Lu1B Si22 3.13(2)
Lu1B C1BB 2.33(2)
Si3B C8B 1.816(14)
Si3B C14B 1.911(15)
Si3B C13B 1.863(16)
Si3B C12B 1.858(16)
Si1A C1A 1.861(15)
Si1A C7A 1.88(2)
Si1A C6A 1.86(2)
Si1A C5A 1.82(2)
Si4A C9A 1.876(12)
Si4A C11A 1.876(14)
Si4A C10A 1.880(13)
Si4A C8A 1.835(13)
Si3A C8A 1.839(12)
Si3A C12A 1.881(14)
Si3A C14A 1.884(14)
Si3A C13A 1.849(14)
Si2A C2A 1.894(13)
Si2A C1A 1.830(15)
Si2A C3A 1.859(16)
Si2A C4A 1.855(16)
Si4B C9B 1.929(13)
Si4B C8B 1.851(14)
Si4B C10B 1.864(14)
Si4B C11B 1.850(16)
Si1B C5B 2.14(3)
Si1B C6B 1.74(3)
Si1B C7B 1.80(4)
Si1B C1BB 1.87(3)
O1A C15A 1.345(12)
O1B C15B 1.346(14)
Si2B C2BA 1.86(3)
Si2B C3B 2.17(3)
Si2B C1BB 2.05(3)
Si2B C4BB 1.59(3)
C15A C20A 1.445(16)
C15A C16A 1.400(16)
C15B C16B 1.411(16)
C15B C20B 1.431(17)
C16B C17B 1.377(17)
C16B C25B 1.55(2)
C20A C19A 1.390(16)
C20A C21A 1.529(17)
C19A C18A 1.357(19)
C18A C17A 1.387(19)
C17B C18B 1.35(2)
C18B C19B 1.37(2)
C16A C17A 1.388(17)
C16A C25A 1.539(18)
C21A C24A 1.527(19)
C21A C23A 1.487(15)
C21A C22A 1.54(2)
C25B C26B 1.548(19)
C25B C27B 1.52(2)
C25B C28B 1.53(2)
C26A C25A 1.556(17)
C25A C27A 1.53(2)
C25A C28A 1.534(17)
C20B C21B 1.536(19)
C20B C19B 1.420(17)
C21B C22B 1.535(18)
C21B C23B 1.532(18)
C21B C24B 1.523(17)
C1BA Si22 1.79(3)
C1BA Si11 2.01(4)
C2BB Si22 2.03(3)
C4BA Si22 2.23(3)
Si22 C3BB 1.46(2)
Si11 C5BB 1.63(3)
Si11 C6BB 1.726(17)
Si11 C7BB 2.19(3)
